data_4303611
loop_
_publ_author_name
'Yusuke Yoshida'
'Katsuya Inoue'
'Mohamedally Kurmoo'

_publ_section_title
;
Consecutive Irreversible Single-Crystal to Single-Crystal and Reversible
Single-Crystal to Glass Transformations and Associated Magnetism of the
Coordination Polymer, [MnII(rac-pnH)(H2O)CrIII(CN)6].H2O
;
_journal_name_full 'Inorganic Chemistry'
_journal_page_first 10726
_journal_page_last 10736
_journal_paper_doi 10.1021/ic901615e
_journal_volume 48
_journal_year 2009
_chemical_formula_sum 'C9 H11 Cr Mn N8'
_chemical_formula_weight 338.20
_chemical_name_systematic
; 
 ? 
;
_space_group_IT_number 62
_symmetry_cell_setting orthorhombic
_symmetry_space_group_name_Hall '-P 2bc 2a'
_symmetry_space_group_name_H-M 'P m n b'
_atom_sites_solution_primary direct
_atom_sites_solution_secondary difmap
_audit_creation_method SHELXL-97
_cell_angle_alpha 90.00
_cell_angle_beta 90.00
_cell_angle_gamma 90.00
_cell_formula_units_Z 4
_cell_length_a 7.7245(12)
_cell_length_b 13.609(2)
_cell_length_c 14.061(2)
_cell_measurement_reflns_used 786
_cell_measurement_temperature 298
_cell_measurement_theta_max 25.178
_cell_measurement_theta_min 2.994
_cell_volume 1478.1(4)
_computing_cell_refinement 'Bruker SMART'
_computing_data_collection 'Bruker SMART'
_computing_data_reduction 'Bruker SHELXTL'
_computing_molecular_graphics 'Bruker SHELXTL'
_computing_publication_material 'Bruker SHELXTL'
_computing_structure_refinement 'SHELXL-97 (Sheldrick, 1997)'
_computing_structure_solution 'SHELXS-97 (Sheldrick, 1990)'
_diffrn_ambient_temperature 298
_diffrn_detector_area_resol_mean 8.366
_diffrn_measured_fraction_theta_full 0.996
_diffrn_measured_fraction_theta_max 0.937
_diffrn_measurement_device_type 'CCD area detector'
_diffrn_measurement_method 'phi and omega scans'
_diffrn_radiation_monochromator graphite
_diffrn_radiation_source 'fine-focus sealed tube'
_diffrn_radiation_type MoK\a
_diffrn_radiation_wavelength 0.71073
_diffrn_reflns_av_R_equivalents 0.0444
_diffrn_reflns_av_sigmaI/netI 0.0665
_diffrn_reflns_limit_h_max 10
_diffrn_reflns_limit_h_min -8
_diffrn_reflns_limit_k_max 17
_diffrn_reflns_limit_k_min -17
_diffrn_reflns_limit_l_max 18
_diffrn_reflns_limit_l_min -15
_diffrn_reflns_number 6945
_diffrn_reflns_theta_full 25.00
_diffrn_reflns_theta_max 28.00
_diffrn_reflns_theta_min 2.99
_exptl_absorpt_coefficient_mu 1.588
_exptl_absorpt_correction_T_max 1.000000
_exptl_absorpt_correction_T_min 0.789188
_exptl_absorpt_correction_type empirical
_exptl_absorpt_process_details 'SADABS (Sheldrich, G. M. (1996))'
_exptl_crystal_colour green
_exptl_crystal_density_diffrn 1.520
_exptl_crystal_density_method 'not measured'
_exptl_crystal_description plate
_exptl_crystal_F_000 680
_exptl_crystal_size_max 0.5
_exptl_crystal_size_mid 0.2
_exptl_crystal_size_min 0.05
_refine_diff_density_max 0.879
_refine_diff_density_min -0.318
_refine_diff_density_rms 0.104
_refine_ls_extinction_method none
_refine_ls_goodness_of_fit_ref 0.936
_refine_ls_matrix_type full
_refine_ls_number_parameters 112
_refine_ls_number_reflns 1792
_refine_ls_number_restraints 0
_refine_ls_restrained_S_all 0.936
_refine_ls_R_factor_all 0.0882
_refine_ls_R_factor_gt 0.0492
_refine_ls_shift/su_max 0.000
_refine_ls_shift/su_mean 0.000
_refine_ls_structure_factor_coef Fsqd
_refine_ls_weighting_details 'calc w=1/[\s^2^(Fo^2^)+(0.0666P)^2^+0.0000P] where P=(Fo^2^+2Fc^2^)/3'
_refine_ls_weighting_scheme calc
_refine_ls_wR_factor_gt 0.1101
_refine_ls_wR_factor_ref 0.1197
_reflns_number_gt 1101
_reflns_number_total 1792
_reflns_threshold_expression >2sigma(I)
_cod_data_source_file ic901615e_si_001.cif
_cod_data_source_block racgna
_cod_database_code 4303611

loop_
_symmetry_equiv_pos_as_xyz
'x, y, z'
'-x, -y+1/2, z+1/2'
'x+1/2, -y, -z'
'-x+1/2, y+1/2, -z+1/2'
'-x, -y, -z'
'x, y-1/2, -z-1/2'
'-x-1/2, y, z'
'x-1/2, -y-1/2, z-1/2'

loop_
_atom_site_label
_atom_site_type_symbol
_atom_site_fract_x
_atom_site_fract_y
_atom_site_fract_z
_atom_site_U_iso_or_equiv
_atom_site_adp_type
_atom_site_occupancy
_atom_site_symmetry_multiplicity
_atom_site_calc_flag
_atom_site_refinement_flags
_atom_site_disorder_assembly
_atom_site_disorder_group
Cr1 Cr 0.2500 0.09647(6) 0.20897(6) 0.0318(3) Uani 1 2 d S . .
Mn1 Mn 0.7500 0.33892(6) 0.34467(6) 0.0360(3) Uani 1 2 d S . .
C1 C 0.4424(5) 0.1870(3) 0.2675(3) 0.0381(9) Uani 1 1 d . . .
N1 N 0.5482(4) 0.2326(2) 0.3017(3) 0.0482(9) Uani 1 1 d . . .
C2 C 0.4394(5) 0.0030(3) 0.1583(3) 0.0433(10) Uani 1 1 d . . .
N2 N 0.5468(4) 0.4495(2) 0.3618(3) 0.0544(10) Uani 1 1 d . . .
C3 C 0.2500 0.1681(4) 0.0769(4) 0.0354(12) Uani 1 2 d S . .
N3 N 0.7500 0.3041(3) 0.5006(4) 0.0421(11) Uani 1 2 d S . .
C4 C 0.2500 0.0168(5) 0.3303(6) 0.069(2) Uani 1 2 d S . .
N4 N 0.2500 -0.0293(6) 0.3994(6) 0.190(6) Uani 1 2 d S . .
C5 C 0.6718(16) 0.3561(10) 0.1019(9) 0.091(4) Uani 0.50 1 d P . .
C6 C 0.8015(14) 0.2814(11) 0.0679(9) 0.100(5) Uani 0.50 1 d P . .
C7 C 0.7500 0.1962(7) 0.0072(7) 0.105(3) Uani 1 2 d S . .
N5 N 0.7500 0.4092(5) 0.1849(6) 0.109(3) Uani 1 2 d S . .
N6 N 0.9415(11) 0.3405(6) 0.0145(6) 0.082(3) Uani 0.50 1 d P . .

loop_
_atom_site_aniso_label
_atom_site_aniso_U_11
_atom_site_aniso_U_22
_atom_site_aniso_U_33
_atom_site_aniso_U_23
_atom_site_aniso_U_13
_atom_site_aniso_U_12
Cr1 0.0226(4) 0.0332(4) 0.0397(6) -0.0054(4) 0.000 0.000
Mn1 0.0249(4) 0.0371(4) 0.0461(6) -0.0078(4) 0.000 0.000
C1 0.032(2) 0.042(2) 0.041(2) -0.0043(18) 0.0030(17) 0.0001(17)
N1 0.0322(17) 0.053(2) 0.059(2) -0.0103(18) -0.0064(17) -0.0078(15)
C2 0.039(2) 0.044(2) 0.047(3) -0.0052(19) 0.0022(19) 0.0031(19)
N2 0.047(2) 0.049(2) 0.067(3) 0.0054(19) -0.0024(18) 0.0172(17)
C3 0.027(2) 0.036(3) 0.044(4) -0.004(3) 0.000 0.000
N3 0.037(3) 0.046(3) 0.043(3) -0.001(2) 0.000 0.000
C4 0.098(6) 0.047(4) 0.061(5) -0.005(4) 0.000 0.000
N4 0.420(18) 0.077(6) 0.073(6) 0.019(5) 0.000 0.000
C5 0.089(9) 0.118(10) 0.068(8) -0.006(8) -0.010(7) 0.001(7)
C6 0.071(11) 0.145(11) 0.083(9) -0.018(8) 0.015(6) -0.002(7)
C7 0.100(7) 0.095(6) 0.120(8) -0.008(6) 0.000 0.000
N5 0.152(7) 0.104(6) 0.071(5) 0.007(4) 0.000 0.000
N6 0.056(5) 0.103(7) 0.086(7) 0.002(6) -0.005(5) -0.003(5)

loop_
_atom_type_symbol
_atom_type_description
_atom_type_scat_dispersion_real
_atom_type_scat_dispersion_imag
_atom_type_scat_source
C C 0.0033 0.0016 'International Tables Vol C Tables 4.2.6.8 and 6.1.1.4'
H H 0.0000 0.0000 'International Tables Vol C Tables 4.2.6.8 and 6.1.1.4'
N N 0.0061 0.0033 'International Tables Vol C Tables 4.2.6.8 and 6.1.1.4'
Cr Cr 0.3209 0.6236 'International Tables Vol C Tables 4.2.6.8 and 6.1.1.4'
Mn Mn 0.3368 0.7283 'International Tables Vol C Tables 4.2.6.8 and 6.1.1.4'

loop_
_geom_angle_atom_site_label_1
_geom_angle_atom_site_label_2
_geom_angle_atom_site_label_3
_geom_angle
_geom_angle_site_symmetry_1
_geom_angle_site_symmetry_3
_geom_angle_publ_flag
C4 Cr1 C2 87.73(18) . 7_655 ?
C4 Cr1 C2 87.73(18) . . ?
C2 Cr1 C2 90.2(2) 7_655 . ?
C4 Cr1 C3 175.3(2) . . ?
C2 Cr1 C3 88.92(15) 7_655 . ?
C2 Cr1 C3 88.92(15) . . ?
C4 Cr1 C1 89.09(17) . 7_655 ?
C2 Cr1 C1 89.72(15) 7_655 7_655 ?
C2 Cr1 C1 176.83(16) . 7_655 ?
C3 Cr1 C1 94.25(14) . 7_655 ?
C4 Cr1 C1 89.09(17) . . ?
C2 Cr1 C1 176.83(16) 7_655 . ?
C2 Cr1 C1 89.72(15) . . ?
C3 Cr1 C1 94.25(15) . . ?
C1 Cr1 C1 90.18(19) 7_655 . ?
N2 Mn1 N2 91.69(19) . 7_755 ?
N2 Mn1 N1 88.52(13) . . ?
N2 Mn1 N1 170.41(14) 7_755 . ?
N2 Mn1 N1 170.41(14) . 7_755 ?
N2 Mn1 N1 88.52(13) 7_755 7_755 ?
N1 Mn1 N1 89.70(17) . 7_755 ?
N2 Mn1 N3 92.19(13) . . ?
N2 Mn1 N3 92.19(13) 7_755 . ?
N1 Mn1 N3 97.39(12) . . ?
N1 Mn1 N3 97.39(12) 7_755 . ?
N2 Mn1 N5 80.30(15) . . ?
N2 Mn1 N5 80.30(15) 7_755 . ?
N1 Mn1 N5 90.29(16) . . ?
N1 Mn1 N5 90.29(16) 7_755 . ?
N3 Mn1 N5 169.1(2) . . ?
N1 C1 Cr1 177.0(4) . . ?
C1 N1 Mn1 169.3(3) . . ?
N2 C2 Cr1 174.2(4) 6_556 . ?
C2 N2 Mn1 159.2(4) 6_566 . ?
N3 C3 Cr1 171.8(5) 2_654 . ?
C3 N3 Mn1 148.3(4) 2_655 . ?
N4 C4 Cr1 179.6(7) . . ?
C6 C5 C5 79.6(9) 7_755 7_755 ?
C6 C5 N5 133.0(13) 7_755 . ?
C5 C5 N5 66.3(5) 7_755 . ?
C6 C5 C6 31.3(10) 7_755 . ?
C5 C5 C6 48.3(6) 7_755 . ?
N5 C5 C6 107.7(9) . . ?
C6 C5 N6 69.0(9) 7_755 7_755 ?
C5 C5 N6 125.0(6) 7_755 7_755 ?
N5 C5 N6 157.9(11) . 7_755 ?
C6 C5 N6 91.8(8) . 7_755 ?
C6 C6 C5 100.4(9) 7_755 7_755 ?
C6 C6 C7 74.5(4) 7_755 . ?
C5 C6 C7 168.0(15) 7_755 . ?
C6 C6 C5 48.3(6) 7_755 . ?
C5 C6 C5 52.1(12) 7_755 . ?
C7 C6 C5 121.9(8) . . ?
C6 C6 N6 134.5(6) 7_755 . ?
C5 C6 N6 67.3(10) 7_755 . ?
C7 C6 N6 108.3(9) . . ?
C5 C6 N6 105.6(11) . . ?
C6 C7 C6 30.9(9) 7_755 . ?
C5 N5 C5 47.5(10) . 7_755 ?
C5 N5 Mn1 121.8(6) . . ?
C5 N5 Mn1 121.8(6) 7_755 . ?
C5 N6 C6 43.8(6) 7_755 . ?

loop_
_geom_bond_atom_site_label_1
_geom_bond_atom_site_label_2
_geom_bond_distance
_geom_bond_site_symmetry_2
_geom_bond_publ_flag
Cr1 C4 2.022(8) . ?
Cr1 C2 2.065(4) 7_655 ?
Cr1 C2 2.065(4) . ?
Cr1 C3 2.098(6) . ?
Cr1 C1 2.098(4) 7_655 ?
Cr1 C1 2.098(4) . ?
Mn1 N2 2.188(3) . ?
Mn1 N2 2.188(3) 7_755 ?
Mn1 N1 2.211(3) . ?
Mn1 N1 2.211(3) 7_755 ?
Mn1 N3 2.243(5) . ?
Mn1 N5 2.441(7) . ?
C1 N1 1.134(4) . ?
C2 N2 1.139(5) 6_556 ?
N2 C2 1.139(5) 6_566 ?
C3 N3 1.138(7) 2_654 ?
N3 C3 1.138(7) 2_655 ?
C4 N4 1.156(10) . ?
C5 C6 1.143(15) 7_755 ?
C5 C5 1.21(2) 7_755 ?
C5 N5 1.500(13) . ?
C5 C6 1.506(14) . ?
C5 N6 1.524(14) 7_755 ?
C6 C6 0.80(2) 7_755 ?
C6 C5 1.143(15) 7_755 ?
C6 C7 1.493(14) . ?
C6 N6 1.542(15) . ?
C7 C6 1.493(14) 7_755 ?
N5 C5 1.500(13) 7_755 ?
N6 C5 1.524(14) 7_755 ?

loop_
_geom_torsion_atom_site_label_1
_geom_torsion_atom_site_label_2
_geom_torsion_atom_site_label_3
_geom_torsion_atom_site_label_4
_geom_torsion
_geom_torsion_site_symmetry_1
_geom_torsion_site_symmetry_2
_geom_torsion_site_symmetry_3
_geom_torsion_site_symmetry_4
_geom_torsion_publ_flag
C4 Cr1 C1 N1 22(7) . . . . ?
C2 Cr1 C1 N1 23(8) 7_655 . . . ?
C2 Cr1 C1 N1 -65(7) . . . . ?
C3 Cr1 C1 N1 -154(7) . . . . ?
C1 Cr1 C1 N1 111(6) 7_655 . . . ?
Cr1 C1 N1 Mn1 163(5) . . . . ?
N2 Mn1 N1 C1 68.4(17) . . . . ?
N2 Mn1 N1 C1 -23(2) 7_755 . . . ?
N1 Mn1 N1 C1 -102.2(17) 7_755 . . . ?
N3 Mn1 N1 C1 160.4(17) . . . . ?
N5 Mn1 N1 C1 -11.9(17) . . . . ?
C4 Cr1 C2 N2 -21(4) . . . 6_556 ?
C2 Cr1 C2 N2 -109(4) 7_655 . . 6_556 ?
C3 Cr1 C2 N2 162(4) . . . 6_556 ?
C1 Cr1 C2 N2 -20(6) 7_655 . . 6_556 ?
C1 Cr1 C2 N2 68(4) . . . 6_556 ?
N2 Mn1 N2 C2 103.5(9) 7_755 . . 6_566 ?
N1 Mn1 N2 C2 -66.9(10) . . . 6_566 ?
N1 Mn1 N2 C2 12.4(15) 7_755 . . 6_566 ?
N3 Mn1 N2 C2 -164.3(10) . . . 6_566 ?
N5 Mn1 N2 C2 23.6(10) . . . 6_566 ?
C4 Cr1 C3 N3 0.000(4) . . . 2_654 ?
C2 Cr1 C3 N3 -45.12(11) 7_655 . . 2_654 ?
C2 Cr1 C3 N3 45.12(11) . . . 2_654 ?
C1 Cr1 C3 N3 -134.75(10) 7_655 . . 2_654 ?
C1 Cr1 C3 N3 134.75(10) . . . 2_654 ?
N2 Mn1 N3 C3 -45.89(9) . . . 2_655 ?
N2 Mn1 N3 C3 45.89(9) 7_755 . . 2_655 ?
N1 Mn1 N3 C3 -134.67(8) . . . 2_655 ?
N1 Mn1 N3 C3 134.67(8) 7_755 . . 2_655 ?
N5 Mn1 N3 C3 0.000(3) . . . 2_655 ?
C2 Cr1 C4 N4 45.2(2) 7_655 . . . ?
C2 Cr1 C4 N4 -45.2(2) . . . . ?
C3 Cr1 C4 N4 0.00(18) . . . . ?
C1 Cr1 C4 N4 134.9(2) 7_655 . . . ?
C1 Cr1 C4 N4 -134.9(2) . . . . ?
C5 C5 C6 C6 180.000(2) 7_755 . . 7_755 ?
N5 C5 C6 C6 148.4(14) . . . 7_755 ?
N6 C5 C6 C6 -42.1(6) 7_755 . . 7_755 ?
C6 C5 C6 C5 180.000(2) 7_755 . . 7_755 ?
N5 C5 C6 C5 -31.6(14) . . . 7_755 ?
N6 C5 C6 C5 137.9(6) 7_755 . . 7_755 ?
C6 C5 C6 C7 12.7(18) 7_755 . . . ?
C5 C5 C6 C7 -167.3(18) 7_755 . . . ?
N5 C5 C6 C7 161.1(10) . . . . ?
N6 C5 C6 C7 -29.4(15) 7_755 . . . ?
C6 C5 C6 N6 136.6(7) 7_755 . . . ?
C5 C5 C6 N6 -43.4(7) 7_755 . . . ?
N5 C5 C6 N6 -75.0(12) . . . . ?
N6 C5 C6 N6 94.5(10) 7_755 . . . ?
C5 C6 C7 C6 -66(6) 7_755 . . 7_755 ?
C5 C6 C7 C6 -9.8(14) . . . 7_755 ?
N6 C6 C7 C6 -132.4(7) . . . 7_755 ?
C6 C5 N5 C5 47.2(19) 7_755 . . 7_755 ?
C6 C5 N5 C5 25.3(11) . . . 7_755 ?
N6 C5 N5 C5 -126(3) 7_755 . . 7_755 ?
C6 C5 N5 Mn1 -58.7(19) 7_755 . . . ?
C5 C5 N5 Mn1 -105.8(5) 7_755 . . . ?
C6 C5 N5 Mn1 -80.5(10) . . . . ?
N6 C5 N5 Mn1 128(3) 7_755 . . . ?
N2 Mn1 N5 C5 -105.0(6) . . . . ?
N2 Mn1 N5 C5 161.6(6) 7_755 . . . ?
N1 Mn1 N5 C5 -16.6(6) . . . . ?
N1 Mn1 N5 C5 73.1(6) 7_755 . . . ?
N3 Mn1 N5 C5 -151.7(6) . . . . ?
N2 Mn1 N5 C5 -161.6(6) . . . 7_755 ?
N2 Mn1 N5 C5 105.0(6) 7_755 . . 7_755 ?
N1 Mn1 N5 C5 -73.1(6) . . . 7_755 ?
N1 Mn1 N5 C5 16.6(6) 7_755 . . 7_755 ?
N3 Mn1 N5 C5 151.7(6) . . . 7_755 ?
C6 C6 N6 C5 82.1(11) 7_755 . . 7_755 ?
C7 C6 N6 C5 168.1(15) . . . 7_755 ?
C5 C6 N6 C5 36.0(9) . . . 7_755 ?
